data_7041691
loop_
_publ_author_name
'Beltr\'an, Tom\'as F'
'Zaragoza, Guillermo'
'Delaude, Lionel'

_publ_section_title
;
 Mono- and bimetallic manganese-carbonyl complexes and clusters bearing
 imidazol(in)ium-2-dithiocarboxylate ligands.
;
_journal_issue 6
_journal_name_full 'Dalton transactions (Cambridge, England : 2003)'
_journal_page_first 1779
_journal_page_last 1788
_journal_paper_doi 10.1039/c6dt04780g
_journal_volume 46
_journal_year 2017
_chemical_formula_moiety '2(C31 H38 Br Mn N2 O3 S2), 3(C H2 Cl2)'
_chemical_formula_sum 'C65 H82 Br2 Cl6 Mn2 N4 O6 S4'
_chemical_formula_weight 1625.97
_space_group_IT_number 14
_symmetry_cell_setting monoclinic
_symmetry_Int_Tables_number 14
_symmetry_space_group_name_Hall '-P 2yn'
_symmetry_space_group_name_H-M 'P 1 21/n 1'
_atom_sites_solution_hydrogens geom
_audit_block_doi 10.5517/ccdc.csd.cc1n47st
_audit_conform_dict_location ftp://ftp.iucr.org/pub/cif_core.dic
_audit_conform_dict_name cif_core.dic
_audit_conform_dict_version 2.4.3
_audit_creation_date 2016-11-28T16:49:37-00:00
_audit_creation_method 'WinGX routine CIF_UPDATE'
_audit_update_record
;
2016-12-19 deposited with the CCDC.
2017-01-13 downloaded from the CCDC.
;
_cell_angle_alpha 90
_cell_angle_beta 91.522(10)
_cell_angle_gamma 90
_cell_formula_units_Z 2
_cell_length_a 11.5907(13)
_cell_length_b 17.763(2)
_cell_length_c 17.955(2)
_cell_measurement_reflns_used 200
_cell_measurement_temperature 100(2)
_cell_measurement_theta_max 25.16
_cell_measurement_theta_min 3.12
_cell_measurement_wavelength 0.71073
_cell_volume 3695.4(7)
_computing_cell_refinement 'APPEX2 (BRUKER AXS, 2005)'
_computing_data_collection 'APPEX2 (BRUKER AXS, 2005)'
_computing_data_reduction 'APPEX2 (BRUKER AXS, 2005)'
_computing_molecular_graphics 'Ortep for Windows (Farrugia, 2012)'
_computing_publication_material 'WinGX publication routines (Farrugia, 2012)'
_computing_structure_refinement 'SHELXL-2016/6 (Sheldrick, 2016)'
_computing_structure_solution 'SIR-2004 (Burla et al., 2005)'
_diffrn_ambient_temperature 100(2)
_diffrn_measured_fraction_theta_full 1
_diffrn_measured_fraction_theta_max 1
_diffrn_measurement_device 'four-circle diffractometer'
_diffrn_measurement_device_type 'BRUKER APPEX-II CCD'
_diffrn_measurement_method 'omega and phi scans'
_diffrn_radiation_monochromator graphite
_diffrn_radiation_probe x-ray
_diffrn_radiation_source 'fine-focus sealed tube'
_diffrn_radiation_type MoK\a
_diffrn_radiation_wavelength 0.7107
_diffrn_reflns_av_R_equivalents 0.0532
_diffrn_reflns_av_unetI/netI 0.0358
_diffrn_reflns_Laue_measured_fraction_full 1
_diffrn_reflns_Laue_measured_fraction_max 1
_diffrn_reflns_limit_h_max 15
_diffrn_reflns_limit_h_min -15
_diffrn_reflns_limit_k_max 23
_diffrn_reflns_limit_k_min -23
_diffrn_reflns_limit_l_max 23
_diffrn_reflns_limit_l_min -23
_diffrn_reflns_number 68581
_diffrn_reflns_point_group_measured_fraction_full 1
_diffrn_reflns_point_group_measured_fraction_max 1
_diffrn_reflns_theta_full 25.242
_diffrn_reflns_theta_max 28.281
_diffrn_reflns_theta_min 1.613
_exptl_absorpt_coefficient_mu 1.803
_exptl_absorpt_correction_T_max 0.8496
_exptl_absorpt_correction_T_min 0.7530
_exptl_absorpt_correction_type multi-scan
_exptl_absorpt_process_details 'BRUKER SADABS'
_exptl_crystal_colour Blue
_exptl_crystal_density_diffrn 1.461
_exptl_crystal_density_method 'not measured'
_exptl_crystal_description prism
_exptl_crystal_F_000 1668
_exptl_crystal_size_max 0.20
_exptl_crystal_size_mid 0.13
_exptl_crystal_size_min 0.09
_refine_diff_density_max 0.628
_refine_diff_density_min -0.654
_refine_diff_density_rms 0.078
_refine_ls_extinction_method none
_refine_ls_goodness_of_fit_ref 1.019
_refine_ls_hydrogen_treatment constr
_refine_ls_matrix_type full
_refine_ls_number_constraints 0
_refine_ls_number_parameters 423
_refine_ls_number_reflns 9178
_refine_ls_number_restraints 0
_refine_ls_restrained_S_all 1.019
_refine_ls_R_factor_all 0.0501
_refine_ls_R_factor_gt 0.034
_refine_ls_shift/su_max 0.001
_refine_ls_shift/su_mean 0
_refine_ls_structure_factor_coef Fsqd
_refine_ls_weighting_details 'w=1/[\s^2^(Fo^2^)+(0.0440P)^2^+2.5139P] where P=(Fo^2^+2Fc^2^)/3'
_refine_ls_weighting_scheme calc
_refine_ls_wR_factor_gt 0.0818
_refine_ls_wR_factor_ref 0.088
_reflns_Friedel_coverage 0
_reflns_number_gt 7356
_reflns_number_total 9178
_reflns_threshold_expression 'I > 2\s(I)'
_cod_data_source_file c6dt04780g2.cif
_cod_data_source_block TOBE049
_cod_depositor_comments 'Adding full bibliography for 7041689--7041695.cif.'
_cod_original_cell_volume 3695.4(8)
_cod_original_sg_symbol_H-M 'P 21/n'
_cod_original_formula_sum 'C65 H82 Br2 Cl6 Mn2 N4 O6 S4 '
_cod_database_code 7041691
_shelx_estimated_absorpt_t_min 0.714
_shelx_estimated_absorpt_t_max 0.855

loop_
_symmetry_equiv_pos_as_xyz
'x, y, z'
'-x+1/2, y+1/2, -z+1/2'
'-x, -y, -z'
'x-1/2, -y-1/2, z-1/2'

loop_
_atom_site_label
_atom_site_type_symbol
_atom_site_fract_x
_atom_site_fract_y
_atom_site_fract_z
_atom_site_U_iso_or_equiv
_atom_site_adp_type
_atom_site_occupancy
_atom_site_site_symmetry_order
_atom_site_calc_flag
_atom_site_refinement_flags_posn
_atom_site_refinement_flags_adp
_atom_site_refinement_flags_occupancy
_atom_site_disorder_assembly
_atom_site_disorder_group
C1 C -0.03882(19) 0.13353(13) 0.16829(15) 0.0235(5) Uani 1 1 d . . . . .
O1 O -0.05487(16) 0.07135(10) 0.18219(12) 0.0377(5) Uani 1 1 d . . . . .
C2 C -0.0682(2) 0.22400(13) 0.05179(14) 0.0242(5) Uani 1 1 d . . . . .
O2 O -0.10768(17) 0.22278(12) -0.00757(11) 0.0387(5) Uani 1 1 d . . . . .
C3 C -0.1516(2) 0.25645(12) 0.17688(15) 0.0244(5) Uani 1 1 d . . . . .
O3 O -0.24345(16) 0.26949(11) 0.19465(13) 0.0388(5) Uani 1 1 d . . . . .
Mn1 Mn -0.01072(3) 0.23077(2) 0.14634(2) 0.01519(8) Uani 1 1 d . . . . .
Br1 Br 0.18348(2) 0.18601(2) 0.10325(2) 0.01764(6) Uani 1 1 d . . . . .
S1 S 0.05489(5) 0.35751(3) 0.13307(3) 0.01504(11) Uani 1 1 d . . . . .
S2 S 0.07157(5) 0.26826(3) 0.26471(3) 0.01617(11) Uani 1 1 d . . . . .
C4 C 0.09480(17) 0.35071(11) 0.22286(11) 0.0123(4) Uani 1 1 d . . . . .
C5 C 0.14579(17) 0.41569(11) 0.26357(11) 0.0105(4) Uani 1 1 d . . . . .
N1 N 0.23999(15) 0.45150(9) 0.24335(9) 0.0127(3) Uani 1 1 d . . . . .
C6 C 0.27143(19) 0.51058(12) 0.29827(12) 0.0168(4) Uani 1 1 d . . . . .
H6A H 0.284951 0.559471 0.273513 0.02 Uiso 1 1 calc R U . . .
H6B H 0.341262 0.496406 0.327975 0.02 Uiso 1 1 calc R U . . .
C7 C 0.16494(18) 0.51385(12) 0.34690(12) 0.0156(4) Uani 1 1 d . . . . .
H7A H 0.186974 0.512542 0.400532 0.019 Uiso 1 1 calc R U . . .
H7B H 0.118772 0.559717 0.336424 0.019 Uiso 1 1 calc R U . . .
N2 N 0.10078(14) 0.44488(9) 0.32415(9) 0.0115(3) Uani 1 1 d . . . . .
C8 C 0.31807(18) 0.42964(12) 0.18588(11) 0.0146(4) Uani 1 1 d . . . . .
C9 C 0.39611(18) 0.37070(12) 0.19954(12) 0.0167(4) Uani 1 1 d . . . . .
C10 C 0.4730(2) 0.35458(14) 0.14358(14) 0.0258(5) Uani 1 1 d . . . . .
H10 H 0.52687 0.314745 0.150582 0.031 Uiso 1 1 calc R U . . .
C11 C 0.4726(2) 0.39513(15) 0.07823(15) 0.0306(6) Uani 1 1 d . . . . .
H11 H 0.52603 0.383045 0.040823 0.037 Uiso 1 1 calc R U . . .
C12 C 0.3949(2) 0.45339(13) 0.06670(13) 0.0258(5) Uani 1 1 d . . . . .
H12 H 0.3959 0.480943 0.021367 0.031 Uiso 1 1 calc R U . . .
C13 C 0.31541(19) 0.47236(12) 0.12033(12) 0.0173(4) Uani 1 1 d . . . . .
C14 C 0.4041(2) 0.32795(13) 0.27270(13) 0.0192(5) Uani 1 1 d . . . . .
H14 H 0.336002 0.341951 0.302808 0.023 Uiso 1 1 calc R U . . .
C15 C 0.5139(2) 0.35153(15) 0.31627(14) 0.0291(6) Uani 1 1 d . . . . .
H15A H 0.581788 0.337395 0.288068 0.044 Uiso 1 1 calc R U . . .
H15B H 0.516567 0.326092 0.364716 0.044 Uiso 1 1 calc R U . . .
H15C H 0.513354 0.40616 0.323853 0.044 Uiso 1 1 calc R U . . .
C16 C 0.4030(2) 0.24241(13) 0.26170(14) 0.0265(5) Uani 1 1 d . . . . .
H16A H 0.333066 0.227805 0.233412 0.04 Uiso 1 1 calc R U . . .
H16B H 0.40405 0.217472 0.310401 0.04 Uiso 1 1 calc R U . . .
H16C H 0.471162 0.227239 0.234253 0.04 Uiso 1 1 calc R U . . .
C17 C 0.2344(2) 0.53842(12) 0.10773(13) 0.0204(5) Uani 1 1 d . . . . .
H17 H 0.175327 0.537064 0.147276 0.024 Uiso 1 1 calc R U . . .
C18 C 0.1712(3) 0.53546(16) 0.03220(15) 0.0338(6) Uani 1 1 d . . . . .
H18A H 0.227276 0.538612 -0.007565 0.051 Uiso 1 1 calc R U . . .
H18B H 0.117263 0.577834 0.027946 0.051 Uiso 1 1 calc R U . . .
H18C H 0.128368 0.488034 0.027706 0.051 Uiso 1 1 calc R U . . .
C19 C 0.3013(2) 0.61256(14) 0.11572(15) 0.0317(6) Uani 1 1 d . . . . .
H19A H 0.339407 0.614742 0.165036 0.047 Uiso 1 1 calc R U . . .
H19B H 0.247667 0.654969 0.110027 0.047 Uiso 1 1 calc R U . . .
H19C H 0.359439 0.615377 0.077195 0.047 Uiso 1 1 calc R U . . .
C20 C -0.01042(17) 0.42765(11) 0.35391(11) 0.0115(4) Uani 1 1 d . . . . .
C21 C -0.01322(18) 0.38721(11) 0.42077(11) 0.0134(4) Uani 1 1 d . . . . .
C22 C -0.12073(19) 0.37341(12) 0.45047(12) 0.0178(4) Uani 1 1 d . . . . .
H22 H -0.125544 0.34658 0.496055 0.021 Uiso 1 1 calc R U . . .
C23 C -0.2206(2) 0.39815(13) 0.41468(13) 0.0221(5) Uani 1 1 d . . . . .
H23 H -0.293435 0.387316 0.435302 0.027 Uiso 1 1 calc R U . . .
C24 C -0.21546(19) 0.43851(13) 0.34913(13) 0.0195(5) Uani 1 1 d . . . . .
H24 H -0.284944 0.45555 0.32547 0.023 Uiso 1 1 calc R U . . .
C25 C -0.11020(18) 0.45469(11) 0.31709(11) 0.0145(4) Uani 1 1 d . . . . .
C26 C 0.09526(19) 0.35949(12) 0.46196(11) 0.0153(4) Uani 1 1 d . . . . .
H26 H 0.162529 0.366314 0.428875 0.018 Uiso 1 1 calc R U . . .
C27 C 0.0858(2) 0.27597(13) 0.48198(14) 0.0238(5) Uani 1 1 d . . . . .
H27A H 0.02456 0.269094 0.517971 0.036 Uiso 1 1 calc R U . . .
H27B H 0.159362 0.258541 0.503915 0.036 Uiso 1 1 calc R U . . .
H2C H 0.067361 0.246818 0.436879 0.036 Uiso 1 1 calc R U . . .
C28 C 0.1161(2) 0.40611(14) 0.53263(13) 0.0261(5) Uani 1 1 d . . . . .
H28A H 0.122351 0.459446 0.519395 0.039 Uiso 1 1 calc R U . . .
H28B H 0.187812 0.389613 0.557755 0.039 Uiso 1 1 calc R U . . .
H28C H 0.05146 0.39914 0.566052 0.039 Uiso 1 1 calc R U . . .
C29 C -0.10804(19) 0.50292(12) 0.24699(12) 0.0163(4) Uani 1 1 d . . . . .
H29 H -0.028806 0.499964 0.226459 0.02 Uiso 1 1 calc R U . . .
C30 C -0.1328(2) 0.58540(12) 0.26571(12) 0.0210(5) Uani 1 1 d . . . . .
H30A H -0.209736 0.58949 0.286758 0.031 Uiso 1 1 calc R U . . .
H30B H -0.12982 0.615806 0.220255 0.031 Uiso 1 1 calc R U . . .
H30C H -0.074835 0.603669 0.302073 0.031 Uiso 1 1 calc R U . . .
C31 C -0.1943(2) 0.47530(13) 0.18669(13) 0.0244(5) Uani 1 1 d . . . . .
H31A H -0.181112 0.421724 0.177052 0.037 Uiso 1 1 calc R U . . .
H31B H -0.183699 0.504019 0.140773 0.037 Uiso 1 1 calc R U . . .
H31C H -0.273149 0.482523 0.203736 0.037 Uiso 1 1 calc R U . . .
Cl1 Cl 0.89104(7) 0.65974(5) 0.06599(4) 0.04407(18) Uani 1 1 d . . . . .
C32 C 0.7499(3) 0.6873(2) 0.0497(2) 0.0601(10) Uani 1 1 d . . . . .
H32A H 0.726038 0.67227 -0.001565 0.072 Uiso 1 1 calc R U . . .
H32B H 0.74582 0.742932 0.052361 0.072 Uiso 1 1 calc R U . . .
Cl2 Cl 0.65134(7) 0.64911(6) 0.11244(5) 0.0532(2) Uani 1 1 d . . . . .
Cl3 Cl -0.1204(2) 0.03655(15) -0.00887(16) 0.0417(6) Uani 0.5 1 d . . P A -1
C33 C 0.0309(4) 0.0321(3) -0.0112(3) 0.0305(11) Uani 0.5 1 d . . P A -1
H33A H 0.055344 0.035324 -0.063478 0.037 Uiso 0.5 1 calc R U P A -1
H33B H 0.064303 0.075642 0.016236 0.037 Uiso 0.5 1 calc R U P A -1
Cl4 Cl 0.0839(2) -0.05122(15) 0.02858(15) 0.0467(6) Uani 0.5 1 d . . P A -1

loop_
_atom_site_aniso_label
_atom_site_aniso_U_11
_atom_site_aniso_U_22
_atom_site_aniso_U_33
_atom_site_aniso_U_23
_atom_site_aniso_U_13
_atom_site_aniso_U_12
C1 0.0136(11) 0.0166(11) 0.0404(14) -0.0075(10) 0.0019(9) -0.0006(9)
O1 0.0249(10) 0.0139(8) 0.0744(15) 0.0000(9) 0.0066(9) -0.0041(7)
C2 0.0200(12) 0.0195(11) 0.0329(13) -0.0075(10) -0.0019(10) -0.0010(9)
O2 0.0351(11) 0.0436(12) 0.0365(11) -0.0106(9) -0.0129(9) -0.0025(9)
C3 0.0234(13) 0.0114(10) 0.0385(14) -0.0024(9) 0.0052(10) -0.0032(9)
O3 0.0216(9) 0.0267(10) 0.0688(14) 0.0009(9) 0.0139(9) 0.0033(8)
Mn1 0.01337(16) 0.01034(15) 0.02195(17) -0.00515(12) 0.00184(12) -0.00148(12)
Br1 0.01712(11) 0.01717(11) 0.01880(11) -0.00323(8) 0.00358(8) 0.00279(8)
S1 0.0206(3) 0.0118(2) 0.0127(2) -0.00150(19) -0.00046(19) -0.0020(2)
S2 0.0236(3) 0.0094(2) 0.0157(2) 0.00040(19) 0.0047(2) -0.0026(2)
C4 0.0137(10) 0.0094(9) 0.0140(9) -0.0023(7) 0.0036(7) -0.0009(8)
C5 0.0125(9) 0.0087(9) 0.0102(9) 0.0012(7) -0.0001(7) 0.0005(7)
N1 0.0147(9) 0.0111(8) 0.0123(8) -0.0041(6) 0.0037(6) -0.0034(7)
C6 0.0192(11) 0.0144(10) 0.0171(10) -0.0075(8) 0.0055(8) -0.0046(8)
C7 0.0169(10) 0.0136(10) 0.0165(10) -0.0057(8) 0.0032(8) -0.0051(8)
N2 0.0124(8) 0.0103(8) 0.0120(8) -0.0026(6) 0.0023(6) -0.0028(7)
C8 0.0157(10) 0.0134(9) 0.0150(10) -0.0059(8) 0.0059(8) -0.0039(8)
C9 0.0149(10) 0.0135(10) 0.0218(11) -0.0027(8) 0.0024(8) -0.0018(8)
C10 0.0252(13) 0.0204(12) 0.0321(13) -0.0028(10) 0.0090(10) 0.0044(10)
C11 0.0346(14) 0.0274(13) 0.0310(14) -0.0023(11) 0.0215(11) 0.0044(11)
C12 0.0360(14) 0.0199(11) 0.0222(12) 0.0015(9) 0.0159(10) 0.0013(10)
C13 0.0227(11) 0.0112(9) 0.0184(10) -0.0024(8) 0.0076(9) -0.0027(8)
C14 0.0181(11) 0.0177(11) 0.0217(11) -0.0007(9) -0.0005(9) 0.0020(9)
C15 0.0263(13) 0.0293(13) 0.0313(14) -0.0031(11) -0.0062(10) -0.0004(11)
C16 0.0283(13) 0.0184(11) 0.0326(14) 0.0037(10) -0.0050(11) 0.0012(10)
C17 0.0276(12) 0.0130(10) 0.0210(11) 0.0036(8) 0.0091(9) 0.0003(9)
C18 0.0437(16) 0.0302(14) 0.0274(13) 0.0050(11) -0.0014(12) 0.0019(12)
C19 0.0456(16) 0.0148(11) 0.0353(14) -0.0011(10) 0.0155(12) -0.0036(11)
C20 0.0136(10) 0.0085(9) 0.0125(9) -0.0031(7) 0.0035(7) -0.0023(7)
C21 0.0189(10) 0.0081(9) 0.0135(9) -0.0018(7) 0.0036(8) -0.0010(8)
C22 0.0222(11) 0.0145(10) 0.0169(10) 0.0038(8) 0.0056(9) -0.0034(9)
C23 0.0174(11) 0.0234(12) 0.0259(12) 0.0037(9) 0.0076(9) -0.0053(9)
C24 0.0138(10) 0.0196(11) 0.0250(12) 0.0018(9) -0.0008(9) 0.0006(9)
C25 0.0184(11) 0.0106(9) 0.0145(10) -0.0012(8) 0.0007(8) -0.0005(8)
C26 0.0206(11) 0.0132(9) 0.0120(9) 0.0000(8) 0.0010(8) 0.0007(8)
C27 0.0299(13) 0.0155(11) 0.0260(12) 0.0032(9) 0.0000(10) 0.0030(10)
C28 0.0374(14) 0.0238(12) 0.0169(11) -0.0050(9) -0.0049(10) 0.0031(11)
C29 0.0189(11) 0.0154(10) 0.0146(10) 0.0016(8) 0.0003(8) 0.0005(8)
C30 0.0310(13) 0.0142(10) 0.0176(11) 0.0015(8) -0.0006(9) -0.0009(9)
C31 0.0338(14) 0.0187(11) 0.0202(11) -0.0020(9) -0.0072(10) 0.0006(10)
Cl1 0.0479(4) 0.0568(5) 0.0276(3) 0.0084(3) 0.0017(3) 0.0013(4)
C32 0.052(2) 0.0441(19) 0.084(3) 0.0376(19) -0.0095(19) -0.0015(16)
Cl2 0.0419(4) 0.0720(6) 0.0458(4) 0.0120(4) -0.0007(3) 0.0243(4)
Cl3 0.0304(11) 0.0402(12) 0.0544(15) -0.0097(10) -0.0035(8) -0.0044(8)
C33 0.028(3) 0.031(3) 0.033(3) -0.003(2) 0.000(2) -0.005(2)
Cl4 0.0569(17) 0.0354(12) 0.0470(14) -0.0030(9) -0.0164(11) 0.0084(11)

loop_
_atom_type_symbol
_atom_type_description
_atom_type_scat_dispersion_real
_atom_type_scat_dispersion_imag
_atom_type_scat_source
C C 0.0033 0.0016 'International Tables Vol C Tables 4.2.6.8 and 6.1.1.4'
H H 0 0 'International Tables Vol C Tables 4.2.6.8 and 6.1.1.4'
N N 0.0061 0.0033 'International Tables Vol C Tables 4.2.6.8 and 6.1.1.4'
O O 0.0106 0.006 'International Tables Vol C Tables 4.2.6.8 and 6.1.1.4'
S S 0.1246 0.1234 'International Tables Vol C Tables 4.2.6.8 and 6.1.1.4'
Mn Mn 0.3368 0.7283 'International Tables Vol C Tables 4.2.6.8 and 6.1.1.4'
Br Br -0.2901 2.4595 'International Tables Vol C Tables 4.2.6.8 and 6.1.1.4'
Cl Cl 0.1484 0.1585 'International Tables Vol C Tables 4.2.6.8 and 6.1.1.4'

loop_
_geom_angle_atom_site_label_1
_geom_angle_atom_site_label_2
_geom_angle_atom_site_label_3
_geom_angle
O1 C1 Mn1 178.9(2)
O2 C2 Mn1 176.7(2)
O3 C3 Mn1 176.5(2)
C3 Mn1 C1 90.32(10)
C3 Mn1 C2 89.34(11)
C1 Mn1 C2 94.42(11)
C3 Mn1 S1 94.91(7)
C1 Mn1 S1 169.67(8)
C2 Mn1 S1 94.54(8)
C3 Mn1 S2 90.14(8)
C1 Mn1 S2 98.17(8)
C2 Mn1 S2 167.40(8)
S1 Mn1 S2 72.964(19)
C3 Mn1 Br1 176.36(7)
C1 Mn1 Br1 86.16(7)
C2 Mn1 Br1 90.02(8)
S1 Mn1 Br1 88.712(18)
S2 Mn1 Br1 91.27(2)
C4 S1 Mn1 85.20(7)
C4 S2 Mn1 84.83(7)
C5 C4 S1 121.12(15)
C5 C4 S2 121.87(15)
S1 C4 S2 116.99(12)
N1 C5 N2 112.53(17)
N1 C5 C4 124.12(18)
N2 C5 C4 123.35(18)
C5 N1 C8 127.19(17)
C5 N1 C6 110.41(16)
C8 N1 C6 121.30(16)
N1 C6 C7 102.65(16)
N1 C6 H6A 111.2
C7 C6 H6A 111.2
N1 C6 H6B 111.2
C7 C6 H6B 111.2
H6A C6 H6B 109.1
N2 C7 C6 102.54(16)
N2 C7 H7A 111.3
C6 C7 H7A 111.3
N2 C7 H7B 111.3
C6 C7 H7B 111.3
H7A C7 H7B 109.2
C5 N2 C20 126.66(17)
C5 N2 C7 110.10(16)
C20 N2 C7 121.29(16)
C13 C8 C9 123.50(19)
C13 C8 N1 117.05(19)
C9 C8 N1 119.34(19)
C10 C9 C8 116.8(2)
C10 C9 C14 119.8(2)
C8 C9 C14 123.35(19)
C11 C10 C9 121.4(2)
C11 C10 H10 119.3
C9 C10 H10 119.3
C10 C11 C12 120.4(2)
C10 C11 H11 119.8
C12 C11 H11 119.8
C11 C12 C13 121.2(2)
C11 C12 H12 119.4
C13 C12 H12 119.4
C12 C13 C8 116.8(2)
C12 C13 C17 120.2(2)
C8 C13 C17 123.02(19)
C9 C14 C16 112.61(19)
C9 C14 C15 109.60(19)
C16 C14 C15 109.91(19)
C9 C14 H14 108.2
C16 C14 H14 108.2
C15 C14 H14 108.2
C14 C15 H15A 109.5
C14 C15 H15B 109.5
H15A C15 H15B 109.5
C14 C15 H15C 109.5
H15A C15 H15C 109.5
H15B C15 H15C 109.5
C14 C16 H16A 109.5
C14 C16 H16B 109.5
H16A C16 H16B 109.5
C14 C16 H16C 109.5
H16A C16 H16C 109.5
H16B C16 H16C 109.5
C13 C17 C18 112.77(19)
C13 C17 C19 110.0(2)
C18 C17 C19 110.0(2)
C13 C17 H17 108
C18 C17 H17 108
C19 C17 H17 108
C17 C18 H18A 109.5
C17 C18 H18B 109.5
H18A C18 H18B 109.5
C17 C18 H18C 109.5
H18A C18 H18C 109.5
H18B C18 H18C 109.5
C17 C19 H19A 109.5
C17 C19 H19B 109.5
H19A C19 H19B 109.5
C17 C19 H19C 109.5
H19A C19 H19C 109.5
H19B C19 H19C 109.5
C21 C20 C25 122.86(19)
C21 C20 N2 117.92(18)
C25 C20 N2 119.15(18)
C22 C21 C20 117.44(19)
C22 C21 C26 119.57(18)
C20 C21 C26 122.98(19)
C23 C22 C21 121.0(2)
C23 C22 H22 119.5
C21 C22 H22 119.5
C24 C23 C22 120.5(2)
C24 C23 H23 119.8
C22 C23 H23 119.8
C23 C24 C25 121.2(2)
C23 C24 H24 119.4
C25 C24 H24 119.4
C24 C25 C20 117.09(19)
C24 C25 C29 119.42(19)
C20 C25 C29 123.43(19)
C21 C26 C28 109.75(18)
C21 C26 C27 111.33(18)
C28 C26 C27 109.91(18)
C21 C26 H26 108.6
C28 C26 H26 108.6
C27 C26 H26 108.6
C26 C27 H27A 109.5
C26 C27 H27B 109.5
H27A C27 H27B 109.5
C26 C27 H2C 109.5
H27A C27 H2C 109.5
H27B C27 H2C 109.5
C26 C28 H28A 109.5
C26 C28 H28B 109.5
H28A C28 H28B 109.5
C26 C28 H28C 109.5
H28A C28 H28C 109.5
H28B C28 H28C 109.5
C25 C29 C30 110.44(18)
C25 C29 C31 112.24(18)
C30 C29 C31 109.75(18)
C25 C29 H29 108.1
C30 C29 H29 108.1
C31 C29 H29 108.1
C29 C30 H30A 109.5
C29 C30 H30B 109.5
H30A C30 H30B 109.5
C29 C30 H30C 109.5
H30A C30 H30C 109.5
H30B C30 H30C 109.5
C29 C31 H31A 109.5
C29 C31 H31B 109.5
H31A C31 H31B 109.5
C29 C31 H31C 109.5
H31A C31 H31C 109.5
H31B C31 H31C 109.5
Cl1 C32 Cl2 114.18(18)
Cl1 C32 H32A 108.7
Cl2 C32 H32A 108.7
Cl1 C32 H32B 108.7
Cl2 C32 H32B 108.7
H32A C32 H32B 107.6
Cl4 C33 Cl3 111.6(3)
Cl4 C33 H33A 109.3
Cl3 C33 H33A 109.3
Cl4 C33 H33B 109.3
Cl3 C33 H33B 109.3
H33A C33 H33B 108

loop_
_geom_bond_atom_site_label_1
_geom_bond_atom_site_label_2
_geom_bond_distance
C1 O1 1.149(3)
C1 Mn1 1.803(2)
C2 O2 1.149(3)
C2 Mn1 1.811(3)
C3 O3 1.143(3)
C3 Mn1 1.796(2)
Mn1 S1 2.3901(7)
Mn1 S2 2.4005(7)
Mn1 Br1 2.5278(5)
S1 C4 1.670(2)
S2 C4 1.671(2)
C4 C5 1.481(3)
C5 N1 1.323(3)
C5 N2 1.324(3)
N1 C8 1.444(3)
N1 C6 1.479(3)
C6 C7 1.532(3)
C6 H6A 0.99
C6 H6B 0.99
C7 N2 1.485(3)
C7 H7A 0.99
C7 H7B 0.99
N2 C20 1.441(3)
C8 C13 1.400(3)
C8 C9 1.401(3)
C9 C10 1.390(3)
C9 C14 1.518(3)
C10 C11 1.377(4)
C10 H10 0.95
C11 C12 1.384(4)
C11 H11 0.95
C12 C13 1.392(3)
C12 H12 0.95
C13 C17 1.516(3)
C14 C16 1.532(3)
C14 C15 1.534(3)
C14 H14 1
C15 H15A 0.98
C15 H15B 0.98
C15 H15C 0.98
C16 H16A 0.98
C16 H16B 0.98
C16 H16C 0.98
C17 C18 1.525(3)
C17 C19 1.533(3)
C17 H17 1
C18 H18A 0.98
C18 H18B 0.98
C18 H18C 0.98
C19 H19A 0.98
C19 H19B 0.98
C19 H19C 0.98
C20 C21 1.400(3)
C20 C25 1.402(3)
C21 C22 1.390(3)
C21 C26 1.523(3)
C22 C23 1.381(3)
C22 H22 0.95
C23 C24 1.381(3)
C23 H23 0.95
C24 C25 1.393(3)
C24 H24 0.95
C25 C29 1.523(3)
C26 C28 1.529(3)
C26 C27 1.531(3)
C26 H26 1
C27 H27A 0.98
C27 H27B 0.98
C27 H2C 0.98
C28 H28A 0.98
C28 H28B 0.98
C28 H28C 0.98
C29 C30 1.532(3)
C29 C31 1.535(3)
C29 H29 1
C30 H30A 0.98
C30 H30B 0.98
C30 H30C 0.98
C31 H31A 0.98
C31 H31B 0.98
C31 H31C 0.98
Cl1 C32 1.726(4)
C32 Cl2 1.762(4)
C32 H32A 0.99
C32 H32B 0.99
Cl3 C33 1.758(6)
C33 Cl4 1.747(6)
C33 H33A 0.99
C33 H33B 0.99

loop_
_geom_torsion_atom_site_label_1
_geom_torsion_atom_site_label_2
_geom_torsion_atom_site_label_3
_geom_torsion_atom_site_label_4
_geom_torsion
Mn1 S1 C4 C5 -177.24(16)
Mn1 S1 C4 S2 1.31(11)
Mn1 S2 C4 C5 177.24(17)
Mn1 S2 C4 S1 -1.31(11)
S1 C4 C5 N1 -57.6(3)
S2 C4 C5 N1 123.96(19)
S1 C4 C5 N2 121.66(19)
S2 C4 C5 N2 -56.8(3)
N2 C5 N1 C8 172.05(19)
C4 C5 N1 C8 -8.7(3)
N2 C5 N1 C6 4.1(2)
C4 C5 N1 C6 -176.65(18)
C5 N1 C6 C7 -10.9(2)
C8 N1 C6 C7 -179.68(18)
N1 C6 C7 N2 12.7(2)
N1 C5 N2 C20 169.25(18)
C4 C5 N2 C20 -10.1(3)
N1 C5 N2 C7 5.1(2)
C4 C5 N2 C7 -174.18(18)
C6 C7 N2 C5 -11.4(2)
C6 C7 N2 C20 -176.56(17)
C5 N1 C8 C13 107.8(2)
C6 N1 C8 C13 -85.4(2)
C5 N1 C8 C9 -75.9(3)
C6 N1 C8 C9 91.0(2)
C13 C8 C9 C10 -0.8(3)
N1 C8 C9 C10 -176.92(19)
C13 C8 C9 C14 175.8(2)
N1 C8 C9 C14 -0.4(3)
C8 C9 C10 C11 0.5(4)
C14 C9 C10 C11 -176.2(2)
C9 C10 C11 C12 0.0(4)
C10 C11 C12 C13 -0.2(4)
C11 C12 C13 C8 -0.1(4)
C11 C12 C13 C17 177.5(2)
C9 C8 C13 C12 0.6(3)
N1 C8 C13 C12 176.8(2)
C9 C8 C13 C17 -176.9(2)
N1 C8 C13 C17 -0.7(3)
C10 C9 C14 C16 -52.7(3)
C8 C9 C14 C16 130.8(2)
C10 C9 C14 C15 69.9(3)
C8 C9 C14 C15 -106.5(2)
C12 C13 C17 C18 50.5(3)
C8 C13 C17 C18 -132.0(2)
C12 C13 C17 C19 -72.7(3)
C8 C13 C17 C19 104.8(2)
C5 N2 C20 C21 110.0(2)
C7 N2 C20 C21 -87.5(2)
C5 N2 C20 C25 -72.9(3)
C7 N2 C20 C25 89.6(2)
C25 C20 C21 C22 0.6(3)
N2 C20 C21 C22 177.58(17)
C25 C20 C21 C26 -178.38(18)
N2 C20 C21 C26 -1.4(3)
C20 C21 C22 C23 0.7(3)
C26 C21 C22 C23 179.7(2)
C21 C22 C23 C24 -1.3(3)
C22 C23 C24 C25 0.6(4)
C23 C24 C25 C20 0.6(3)
C23 C24 C25 C29 -176.8(2)
C21 C20 C25 C24 -1.2(3)
N2 C20 C25 C24 -178.15(18)
C21 C20 C25 C29 176.04(19)
N2 C20 C25 C29 -0.9(3)
C22 C21 C26 C28 -71.0(2)
C20 C21 C26 C28 107.9(2)
C22 C21 C26 C27 50.9(3)
C20 C21 C26 C27 -130.2(2)
C24 C25 C29 C30 73.2(2)
C20 C25 C29 C30 -104.0(2)
C24 C25 C29 C31 -49.7(3)
C20 C25 C29 C31 133.2(2)
